data_4131184
loop_
_publ_author_name
'Bertermann, R\"udiger'
'B\"ohnke, Julian'
'Braunschweig, Holger'
'Dewhurst, Rian D.'
'Kupfer, Thomas'
'Muessig, Jonas H.'
'Pentecost, Leanne'
'Radacki, Krzysztof'
'Sen, Sakya S.'
'Vargas, Alfredo'

_publ_section_title
;
 Dynamic, Reversible Oxidative Addition of Highly Polar Bonds to a
 Transition Metal.
;
_journal_issue 49
_journal_name_full 'Journal of the American Chemical Society'
_journal_page_first 16140
_journal_page_last 16147
_journal_paper_doi 10.1021/jacs.6b10609
_journal_volume 138
_journal_year 2016
_chemical_formula_moiety 'C36 H66 Br3 In P2 Pt'
_chemical_formula_sum 'C36 H66 Br3 In P2 Pt'
_chemical_formula_weight 1110.46
_space_group_crystal_system orthorhombic
_space_group_IT_number 61
_space_group_name_Hall '-P 2ac 2ab'
_space_group_name_H-M_alt 'P b c a'
_atom_sites_solution_hydrogens geom
_atom_sites_solution_primary iterative
_atom_sites_solution_secondary difmap
_audit_creation_method SHELXL-2014/7
_cell_angle_alpha 90
_cell_angle_beta 90
_cell_angle_gamma 90
_cell_formula_units_Z 8
_cell_length_a 18.21(3)
_cell_length_b 18.20(3)
_cell_length_c 24.12(4)
_cell_measurement_reflns_used 409
_cell_measurement_temperature 100(2)
_cell_measurement_theta_max 23.35
_cell_measurement_theta_min 2.39
_cell_volume 7994(2)
_computing_cell_refinement 'Saint+ ver. V8.34A (Bruker AXS)'
_computing_data_collection 'APEX2 ver. 2014.9 (Bruker AXS)'
_computing_data_reduction 'Saint+ ver. V8.34A (Bruker AXS)'
_computing_molecular_graphics 'ShelXLe (Huebschle et all, 2011)'
_computing_publication_material 'SHELXL-2014/7 (Sheldrick, 2014)'
_computing_structure_refinement 'SHELXL-2014/7 (Sheldrick, 2014)'
_computing_structure_solution 'SHELXT (Sheldrick, 2014)'
_diffrn_ambient_temperature 100(2)
_diffrn_detector 'CCD area detector (Apex2)'
_diffrn_detector_area_resol_mean 8.333
_diffrn_measured_fraction_theta_full 1.000
_diffrn_measured_fraction_theta_max 1.000
_diffrn_measurement_device_type 'Bruker X8-APEX II'
_diffrn_measurement_method '\f and \w scans'
_diffrn_radiation_monochromator 'multi-layer mirror'
_diffrn_radiation_type MoK\a
_diffrn_radiation_wavelength 0.71073
_diffrn_reflns_av_R_equivalents 0.0356
_diffrn_reflns_av_unetI/netI 0.0157
_diffrn_reflns_Laue_measured_fraction_full 1.000
_diffrn_reflns_Laue_measured_fraction_max 1.000
_diffrn_reflns_limit_h_max 22
_diffrn_reflns_limit_h_min -22
_diffrn_reflns_limit_k_max 22
_diffrn_reflns_limit_k_min -22
_diffrn_reflns_limit_l_max 30
_diffrn_reflns_limit_l_min -30
_diffrn_reflns_number 103512
_diffrn_reflns_point_group_measured_fraction_full 1.000
_diffrn_reflns_point_group_measured_fraction_max 1.000
_diffrn_reflns_theta_full 26.000
_diffrn_reflns_theta_max 26.372
_diffrn_reflns_theta_min 1.688
_diffrn_source 'rotating-anode (Nonius FR-591)'
_exptl_absorpt_coefficient_mu 7.177
_exptl_absorpt_correction_T_max 0.7457
_exptl_absorpt_correction_T_min 0.5630
_exptl_absorpt_correction_type multi-scan
_exptl_absorpt_process_details 'SadAbs 2012/1 (Bruker AXS)'
_exptl_crystal_colour orange
_exptl_crystal_density_diffrn 1.846
_exptl_crystal_description plate
_exptl_crystal_F_000 4352
_exptl_crystal_size_max 0.16
_exptl_crystal_size_mid 0.10
_exptl_crystal_size_min 0.03
_refine_diff_density_max 2.734
_refine_diff_density_min -0.897
_refine_diff_density_rms 0.117
_refine_ls_extinction_method none
_refine_ls_goodness_of_fit_ref 1.034
_refine_ls_hydrogen_treatment constr
_refine_ls_matrix_type full
_refine_ls_number_parameters 388
_refine_ls_number_reflns 8168
_refine_ls_number_restraints 0
_refine_ls_restrained_S_all 1.034
_refine_ls_R_factor_all 0.0300
_refine_ls_R_factor_gt 0.0239
_refine_ls_shift/su_max 0.003
_refine_ls_shift/su_mean 0.000
_refine_ls_structure_factor_coef Fsqd
_refine_ls_weighting_details 'w=1/[\s^2^(Fo^2^)+(0.0309P)^2^+29.2058P] where P=(Fo^2^+2Fc^2^)/3'
_refine_ls_weighting_scheme calc
_refine_ls_wR_factor_gt 0.0606
_refine_ls_wR_factor_ref 0.0641
_reflns_Friedel_coverage 0.000
_reflns_number_gt 7208
_reflns_number_total 8168
_reflns_threshold_expression 'I > 2\s(I)'
_cod_data_source_file ja6b10609_si_001.cif
_cod_data_source_block 2a
_cod_original_cell_volume 7993(23)
_cod_database_code 4131184
_shelx_shelxl_version_number 2014/7
_shelx_space_group_comment
;
The symmetry employed for this shelxl refinement is uniquely defined
by the following loop, which should always be used as a source of
symmetry information in preference to the above space-group names.
They are only intended as comments.
;
_shelx_estimated_absorpt_t_min 0.393
_shelx_estimated_absorpt_t_max 0.813

loop_
_space_group_symop_operation_xyz
'x, y, z'
'-x+1/2, -y, z+1/2'
'-x, y+1/2, -z+1/2'
'x+1/2, -y+1/2, -z'
'-x, -y, -z'
'x-1/2, y, -z-1/2'
'x, -y-1/2, z-1/2'
'-x-1/2, y-1/2, z'

loop_
_atom_site_label
_atom_site_type_symbol
_atom_site_fract_x
_atom_site_fract_y
_atom_site_fract_z
_atom_site_U_iso_or_equiv
_atom_site_adp_type
_atom_site_occupancy
_atom_site_site_symmetry_order
_atom_site_calc_flag
_atom_site_refinement_flags_posn
_atom_site_refinement_flags_adp
Pt1 Pt 0.23381(2) 0.29454(2) 0.38161(2) 0.01235(5) Uani 1 1 d . .
P1 P 0.15655(5) 0.31256(5) 0.45483(4) 0.01284(18) Uani 1 1 d . .
P2 P 0.29168(5) 0.30031(5) 0.29699(4) 0.01223(17) Uani 1 1 d . .
In1 In 0.31576(2) 0.19945(2) 0.42963(2) 0.01603(6) Uani 1 1 d . .
Br1 Br 0.32984(2) 0.19703(2) 0.53394(2) 0.02486(9) Uani 1 1 d . .
Br2 Br 0.45016(2) 0.19399(2) 0.40306(2) 0.02433(9) Uani 1 1 d . .
Br3 Br 0.26786(2) 0.07330(2) 0.40633(2) 0.02325(9) Uani 1 1 d . .
C1_1 C 0.09119(19) 0.24005(19) 0.47286(14) 0.0134(7) Uani 1 1 d . .
H1_1 H 0.0502 0.2636 0.4940 0.016 Uiso 1 1 calc R U
C2_1 C 0.1231(2) 0.1794(2) 0.50961(15) 0.0171(7) Uani 1 1 d . .
H2A_1 H 0.1624 0.1531 0.4894 0.020 Uiso 1 1 calc R U
H2B_1 H 0.1446 0.2013 0.5435 0.020 Uiso 1 1 calc R U
C3_1 C 0.0626(2) 0.1261(2) 0.52536(16) 0.0210(8) Uani 1 1 d . .
H3A_1 H 0.0836 0.0861 0.5482 0.025 Uiso 1 1 calc R U
H3B_1 H 0.0254 0.1521 0.5480 0.025 Uiso 1 1 calc R U
C4_1 C 0.0254(2) 0.0930(2) 0.47493(17) 0.0258(9) Uani 1 1 d . .
H4A_1 H 0.0610 0.0620 0.4546 0.031 Uiso 1 1 calc R U
H4B_1 H -0.0158 0.0614 0.4870 0.031 Uiso 1 1 calc R U
C5_1 C -0.0033(2) 0.1522(2) 0.43681(16) 0.0219(8) Uani 1 1 d . .
H5A_1 H -0.0434 0.1793 0.4555 0.026 Uiso 1 1 calc R U
H5B_1 H -0.0236 0.1294 0.4029 0.026 Uiso 1 1 calc R U
C6_1 C 0.0578(2) 0.2057(2) 0.42104(15) 0.0184(8) Uani 1 1 d . .
H6A_1 H 0.0964 0.1793 0.4001 0.022 Uiso 1 1 calc R U
H6B_1 H 0.0377 0.2449 0.3969 0.022 Uiso 1 1 calc R U
C1_2 C 0.1980(2) 0.3461(2) 0.51884(15) 0.0158(7) Uani 1 1 d . .
H1_2 H 0.2234 0.3031 0.5361 0.019 Uiso 1 1 calc R U
C2_2 C 0.1436(2) 0.3745(2) 0.56189(16) 0.0216(8) Uani 1 1 d . .
H2A_2 H 0.1167 0.4172 0.5467 0.026 Uiso 1 1 calc R U
H2B_2 H 0.1074 0.3356 0.5706 0.026 Uiso 1 1 calc R U
C3_2 C 0.1836(2) 0.3969(3) 0.61423(16) 0.0277(9) Uani 1 1 d . .
H3A_2 H 0.2075 0.3532 0.6308 0.033 Uiso 1 1 calc R U
H3B_2 H 0.1479 0.4164 0.6414 0.033 Uiso 1 1 calc R U
C4_2 C 0.2412(3) 0.4549(2) 0.6021(2) 0.0332(10) Uani 1 1 d . .
H4A_2 H 0.2171 0.5000 0.5881 0.040 Uiso 1 1 calc R U
H4B_2 H 0.2676 0.4675 0.6367 0.040 Uiso 1 1 calc R U
C5_2 C 0.2951(3) 0.4273(3) 0.55971(19) 0.0322(10) Uani 1 1 d . .
H5A_2 H 0.3230 0.3855 0.5755 0.039 Uiso 1 1 calc R U
H5B_2 H 0.3306 0.4669 0.5509 0.039 Uiso 1 1 calc R U
C6_2 C 0.2574(2) 0.4026(2) 0.50652(17) 0.0262(9) Uani 1 1 d . .
H6A_2 H 0.2352 0.4457 0.4879 0.031 Uiso 1 1 calc R U
H6B_2 H 0.2942 0.3809 0.4811 0.031 Uiso 1 1 calc R U
C1_3 C 0.0992(2) 0.38940(19) 0.42873(15) 0.0159(7) Uani 1 1 d . .
H1_3 H 0.1230 0.4357 0.4419 0.019 Uiso 1 1 calc R U
C2_3 C 0.0202(2) 0.3915(2) 0.44950(16) 0.0189(8) Uani 1 1 d . .
H2A_3 H 0.0201 0.3932 0.4905 0.023 Uiso 1 1 calc R U
H2B_3 H -0.0056 0.3462 0.4378 0.023 Uiso 1 1 calc R U
C3_3 C -0.0202(2) 0.4586(2) 0.42671(19) 0.0283(9) Uani 1 1 d . .
H3A_3 H -0.0720 0.4576 0.4394 0.034 Uiso 1 1 calc R U
H3B_3 H 0.0029 0.5039 0.4412 0.034 Uiso 1 1 calc R U
C4_3 C -0.0180(2) 0.4594(3) 0.3640(2) 0.0328(10) Uani 1 1 d . .
H4A_3 H -0.0449 0.4161 0.3495 0.039 Uiso 1 1 calc R U
H4B_3 H -0.0429 0.5041 0.3502 0.039 Uiso 1 1 calc R U
C5_3 C 0.0598(2) 0.4579(2) 0.34291(18) 0.0291(9) Uani 1 1 d . .
H5A_3 H 0.0853 0.5035 0.3543 0.035 Uiso 1 1 calc R U
H5B_3 H 0.0594 0.4561 0.3019 0.035 Uiso 1 1 calc R U
C6_3 C 0.1013(2) 0.3916(2) 0.36542(16) 0.0216(8) Uani 1 1 d . .
H6A_3 H 0.1530 0.3937 0.3528 0.026 Uiso 1 1 calc R U
H6B_3 H 0.0791 0.3461 0.3505 0.026 Uiso 1 1 calc R U
C1_4 C 0.3472(2) 0.22245(19) 0.27264(15) 0.0149(7) Uani 1 1 d . .
H1_4 H 0.3779 0.2076 0.3051 0.018 Uiso 1 1 calc R U
C2_4 C 0.4015(2) 0.23639(19) 0.22555(16) 0.0178(7) Uani 1 1 d . .
H2A_4 H 0.3746 0.2477 0.1910 0.021 Uiso 1 1 calc R U
H2B_4 H 0.4332 0.2789 0.2347 0.021 Uiso 1 1 calc R U
C3_4 C 0.4486(2) 0.1679(2) 0.21746(17) 0.0217(8) Uani 1 1 d . .
H3A_4 H 0.4833 0.1761 0.1865 0.026 Uiso 1 1 calc R U
H3B_4 H 0.4778 0.1588 0.2514 0.026 Uiso 1 1 calc R U
C4_4 C 0.4018(2) 0.1009(2) 0.20504(18) 0.0255(9) Uani 1 1 d . .
H4A_4 H 0.3758 0.1080 0.1694 0.031 Uiso 1 1 calc R U
H4B_4 H 0.4337 0.0571 0.2015 0.031 Uiso 1 1 calc R U
C5_4 C 0.3461(2) 0.0884(2) 0.25089(18) 0.0258(9) Uani 1 1 d . .
H5A_4 H 0.3141 0.0464 0.2410 0.031 Uiso 1 1 calc R U
H5B_4 H 0.3721 0.0761 0.2857 0.031 Uiso 1 1 calc R U
C6_4 C 0.2993(2) 0.1561(2) 0.25982(16) 0.0198(8) Uani 1 1 d . .
H6A_4 H 0.2650 0.1474 0.2910 0.024 Uiso 1 1 calc R U
H6B_4 H 0.2699 0.1659 0.2261 0.024 Uiso 1 1 calc R U
C1_5 C 0.35120(19) 0.38154(19) 0.29125(15) 0.0152(7) Uani 1 1 d . .
H1_5 H 0.3776 0.3785 0.2550 0.018 Uiso 1 1 calc R U
C2_5 C 0.4086(2) 0.3806(2) 0.33696(17) 0.0206(8) Uani 1 1 d . .
H2A_5 H 0.4385 0.3353 0.3338 0.025 Uiso 1 1 calc R U
H2B_5 H 0.3838 0.3798 0.3735 0.025 Uiso 1 1 calc R U
C3_5 C 0.4588(2) 0.4472(2) 0.33375(19) 0.0267(9) Uani 1 1 d . .
H3A_5 H 0.4931 0.4468 0.3656 0.032 Uiso 1 1 calc R U
H3B_5 H 0.4883 0.4447 0.2993 0.032 Uiso 1 1 calc R U
C4_5 C 0.4154(2) 0.5177(2) 0.3343(2) 0.0282(9) Uani 1 1 d . .
H4A_5 H 0.3898 0.5227 0.3703 0.034 Uiso 1 1 calc R U
H4B_5 H 0.4492 0.5600 0.3302 0.034 Uiso 1 1 calc R U
C5_5 C 0.3600(2) 0.5188(2) 0.2883(2) 0.0290(10) Uani 1 1 d . .
H5A_5 H 0.3859 0.5178 0.2522 0.035 Uiso 1 1 calc R U
H5B_5 H 0.3312 0.5648 0.2903 0.035 Uiso 1 1 calc R U
C6_5 C 0.3081(2) 0.4533(2) 0.29190(18) 0.0221(8) Uani 1 1 d . .
H6A_5 H 0.2737 0.4543 0.2602 0.027 Uiso 1 1 calc R U
H6B_5 H 0.2790 0.4565 0.3265 0.027 Uiso 1 1 calc R U
C1_6 C 0.21670(19) 0.3192(2) 0.24773(15) 0.0157(7) Uani 1 1 d . .
H1_6 H 0.1952 0.3669 0.2605 0.019 Uiso 1 1 calc R U
C2_6 C 0.1531(2) 0.2648(2) 0.25035(16) 0.0185(7) Uani 1 1 d . .
H2A_6 H 0.1687 0.2169 0.2348 0.022 Uiso 1 1 calc R U
H2B_6 H 0.1384 0.2570 0.2894 0.022 Uiso 1 1 calc R U
C3_6 C 0.0883(2) 0.2946(2) 0.21746(17) 0.0223(8) Uani 1 1 d . .
H3A_6 H 0.0480 0.2581 0.2177 0.027 Uiso 1 1 calc R U
H3B_6 H 0.0700 0.3401 0.2352 0.027 Uiso 1 1 calc R U
C4_6 C 0.1101(2) 0.3108(2) 0.15846(16) 0.0209(8) Uani 1 1 d . .
H4A_6 H 0.0677 0.3325 0.1386 0.025 Uiso 1 1 calc R U
H4B_6 H 0.1231 0.2642 0.1396 0.025 Uiso 1 1 calc R U
C5_6 C 0.1749(2) 0.3633(2) 0.15527(16) 0.0214(8) Uani 1 1 d . .
H5A_6 H 0.1891 0.3704 0.1160 0.026 Uiso 1 1 calc R U
H5B_6 H 0.1605 0.4117 0.1706 0.026 Uiso 1 1 calc R U
C6_6 C 0.2398(2) 0.3333(2) 0.18758(15) 0.0179(7) Uani 1 1 d . .
H6A_6 H 0.2808 0.3690 0.1866 0.021 Uiso 1 1 calc R U
H6B_6 H 0.2569 0.2869 0.1705 0.021 Uiso 1 1 calc R U

loop_
_atom_site_aniso_label
_atom_site_aniso_U_11
_atom_site_aniso_U_22
_atom_site_aniso_U_33
_atom_site_aniso_U_23
_atom_site_aniso_U_13
_atom_site_aniso_U_12
Pt1 0.01105(7) 0.01489(7) 0.01111(7) 0.00140(5) 0.00028(5) 0.00081(5)
P1 0.0127(4) 0.0144(4) 0.0114(4) 0.0004(3) 0.0014(3) -0.0015(3)
P2 0.0121(4) 0.0140(4) 0.0106(4) -0.0001(3) -0.0001(3) 0.0003(3)
In1 0.01404(12) 0.01573(12) 0.01833(13) 0.00078(10) -0.00224(10) 0.00150(10)
Br1 0.02217(19) 0.0335(2) 0.01896(19) -0.00118(16) -0.00452(15) 0.00845(17)
Br2 0.01360(17) 0.0363(2) 0.0231(2) 0.00810(17) -0.00198(15) -0.00061(16)
Br3 0.0253(2) 0.01602(18) 0.0284(2) -0.00146(15) -0.00140(16) -0.00265(15)
C1_1 0.0148(16) 0.0125(16) 0.0130(16) 0.0000(13) 0.0025(13) -0.0022(14)
C2_1 0.0181(18) 0.0179(17) 0.0152(17) 0.0043(14) 0.0028(15) 0.0025(15)
C3_1 0.025(2) 0.0186(18) 0.0191(19) 0.0083(15) 0.0017(16) -0.0001(16)
C4_1 0.032(2) 0.0174(19) 0.028(2) 0.0042(16) 0.0019(18) -0.0084(17)
C5_1 0.025(2) 0.0202(19) 0.0203(19) 0.0011(16) -0.0041(16) -0.0080(16)
C6_1 0.025(2) 0.0163(18) 0.0142(17) 0.0019(14) 0.0002(15) -0.0043(15)
C1_2 0.0169(17) 0.0156(17) 0.0148(17) -0.0007(14) -0.0022(14) 0.0004(14)
C2_2 0.0199(19) 0.025(2) 0.0200(19) -0.0054(16) -0.0021(15) 0.0047(16)
C3_2 0.027(2) 0.036(2) 0.020(2) -0.0091(17) -0.0034(17) 0.0062(19)
C4_2 0.038(3) 0.026(2) 0.035(2) -0.0136(19) -0.016(2) 0.006(2)
C5_2 0.028(2) 0.033(2) 0.036(2) -0.0058(19) -0.0096(19) -0.0113(19)
C6_2 0.025(2) 0.030(2) 0.024(2) -0.0006(17) -0.0012(17) -0.0096(18)
C1_3 0.0187(18) 0.0128(16) 0.0162(17) 0.0010(14) -0.0008(14) -0.0010(14)
C2_3 0.0183(18) 0.0179(18) 0.0203(19) 0.0006(15) 0.0007(15) 0.0042(15)
C3_3 0.025(2) 0.022(2) 0.038(2) 0.0028(18) -0.0005(18) 0.0078(17)
C4_3 0.032(2) 0.030(2) 0.036(3) 0.0082(19) -0.010(2) 0.0078(19)
C5_3 0.038(2) 0.023(2) 0.026(2) 0.0077(17) -0.0037(19) 0.0027(19)
C6_3 0.023(2) 0.0225(19) 0.0189(19) 0.0029(16) 0.0008(16) -0.0005(16)
C1_4 0.0169(17) 0.0135(16) 0.0142(17) -0.0015(13) -0.0012(14) 0.0031(14)
C2_4 0.0168(18) 0.0146(17) 0.0219(18) -0.0011(15) 0.0047(15) -0.0002(14)
C3_4 0.0170(18) 0.0210(19) 0.027(2) -0.0052(16) 0.0051(16) 0.0020(16)
C4_4 0.025(2) 0.0203(19) 0.031(2) -0.0055(17) 0.0058(18) 0.0017(16)
C5_4 0.029(2) 0.0161(18) 0.032(2) 0.0025(17) 0.0062(18) -0.0003(17)
C6_4 0.0197(18) 0.0156(17) 0.024(2) 0.0009(15) 0.0049(16) -0.0011(15)
C1_5 0.0144(17) 0.0133(16) 0.0181(17) 0.0000(14) 0.0014(14) -0.0018(14)
C2_5 0.0168(18) 0.0196(18) 0.025(2) 0.0025(16) -0.0056(16) -0.0044(15)
C3_5 0.0182(19) 0.023(2) 0.038(2) 0.0007(18) -0.0051(17) -0.0054(17)
C4_5 0.022(2) 0.0187(19) 0.044(3) -0.0096(18) 0.0035(19) -0.0077(16)
C5_5 0.026(2) 0.0133(18) 0.048(3) -0.0004(18) 0.000(2) 0.0029(16)
C6_5 0.0192(18) 0.0154(18) 0.032(2) -0.0047(16) -0.0020(16) 0.0011(15)
C1_6 0.0121(16) 0.0190(17) 0.0161(17) 0.0004(14) -0.0015(14) 0.0025(14)
C2_6 0.0153(17) 0.0222(19) 0.0180(18) 0.0024(15) 0.0002(15) -0.0022(15)
C3_6 0.0142(18) 0.028(2) 0.024(2) 0.0027(16) -0.0011(15) -0.0028(16)
C4_6 0.0158(18) 0.028(2) 0.0187(19) 0.0000(16) -0.0040(15) -0.0017(16)
C5_6 0.023(2) 0.0240(19) 0.0170(18) 0.0019(15) -0.0036(15) -0.0004(16)
C6_6 0.0142(17) 0.0223(18) 0.0171(18) 0.0012(15) -0.0013(14) -0.0023(15)

loop_
_atom_type_symbol
_atom_type_description
_atom_type_scat_dispersion_real
_atom_type_scat_dispersion_imag
_atom_type_scat_source
C C 0.0033 0.0016 'International Tables Vol C Tables 4.2.6.8 and 6.1.1.4'
H H 0.0000 0.0000 'International Tables Vol C Tables 4.2.6.8 and 6.1.1.4'
Br Br -0.2901 2.4595 'International Tables Vol C Tables 4.2.6.8 and 6.1.1.4'
In In -0.7276 1.3100 'International Tables Vol C Tables 4.2.6.8 and 6.1.1.4'
P P 0.1023 0.0942 'International Tables Vol C Tables 4.2.6.8 and 6.1.1.4'
Pt Pt -1.7033 8.3905 'International Tables Vol C Tables 4.2.6.8 and 6.1.1.4'

loop_
_geom_angle_atom_site_label_1
_geom_angle_atom_site_label_2
_geom_angle_atom_site_label_3
_geom_angle
P1 Pt1 P2 164.38(4)
P1 Pt1 In1 96.09(10)
P2 Pt1 In1 99.52(9)
C1_2 P1 C1_1 108.00(18)
C1_2 P1 C1_3 105.52(18)
C1_1 P1 C1_3 105.0(2)
C1_2 P1 Pt1 116.66(17)
C1_1 P1 Pt1 118.79(13)
C1_3 P1 Pt1 101.11(14)
C1_4 P2 C1_5 105.8(2)
C1_4 P2 C1_6 110.22(19)
C1_5 P2 C1_6 103.78(18)
C1_4 P2 Pt1 120.05(13)
C1_5 P2 Pt1 111.95(13)
C1_6 P2 Pt1 103.98(17)
Br3 In1 Br1 103.96(3)
Br3 In1 Br2 104.02(5)
Br1 In1 Br2 98.81(5)
Br3 In1 Pt1 108.24(10)
Br1 In1 Pt1 121.38(4)
Br2 In1 Pt1 118.36(7)
C6_1 C1_1 C2_1 109.4(3)
C6_1 C1_1 P1 111.1(3)
C2_1 C1_1 P1 114.3(3)
C6_1 C1_1 H1_1 107.3
C2_1 C1_1 H1_1 107.3
P1 C1_1 H1_1 107.3
C3_1 C2_1 C1_1 109.3(3)
C3_1 C2_1 H2A_1 109.8
C1_1 C2_1 H2A_1 109.8
C3_1 C2_1 H2B_1 109.8
C1_1 C2_1 H2B_1 109.8
H2A_1 C2_1 H2B_1 108.3
C4_1 C3_1 C2_1 112.1(3)
C4_1 C3_1 H3A_1 109.2
C2_1 C3_1 H3A_1 109.2
C4_1 C3_1 H3B_1 109.2
C2_1 C3_1 H3B_1 109.2
H3A_1 C3_1 H3B_1 107.9
C5_1 C4_1 C3_1 111.1(3)
C5_1 C4_1 H4A_1 109.4
C3_1 C4_1 H4A_1 109.4
C5_1 C4_1 H4B_1 109.4
C3_1 C4_1 H4B_1 109.4
H4A_1 C4_1 H4B_1 108.0
C4_1 C5_1 C6_1 110.8(3)
C4_1 C5_1 H5A_1 109.5
C6_1 C5_1 H5A_1 109.5
C4_1 C5_1 H5B_1 109.5
C6_1 C5_1 H5B_1 109.5
H5A_1 C5_1 H5B_1 108.1
C1_1 C6_1 C5_1 110.3(3)
C1_1 C6_1 H6A_1 109.6
C5_1 C6_1 H6A_1 109.6
C1_1 C6_1 H6B_1 109.6
C5_1 C6_1 H6B_1 109.6
H6A_1 C6_1 H6B_1 108.1
C6_2 C1_2 C2_2 111.5(3)
C6_2 C1_2 P1 110.8(3)
C2_2 C1_2 P1 114.9(3)
C6_2 C1_2 H1_2 106.3
C2_2 C1_2 H1_2 106.3
P1 C1_2 H1_2 106.3
C3_2 C2_2 C1_2 110.3(3)
C3_2 C2_2 H2A_2 109.6
C1_2 C2_2 H2A_2 109.6
C3_2 C2_2 H2B_2 109.6
C1_2 C2_2 H2B_2 109.6
H2A_2 C2_2 H2B_2 108.1
C2_2 C3_2 C4_2 111.1(4)
C2_2 C3_2 H3A_2 109.4
C4_2 C3_2 H3A_2 109.4
C2_2 C3_2 H3B_2 109.4
C4_2 C3_2 H3B_2 109.4
H3A_2 C3_2 H3B_2 108.0
C5_2 C4_2 C3_2 110.5(4)
C5_2 C4_2 H4A_2 109.6
C3_2 C4_2 H4A_2 109.6
C5_2 C4_2 H4B_2 109.6
C3_2 C4_2 H4B_2 109.6
H4A_2 C4_2 H4B_2 108.1
C4_2 C5_2 C6_2 112.2(4)
C4_2 C5_2 H5A_2 109.2
C6_2 C5_2 H5A_2 109.2
C4_2 C5_2 H5B_2 109.2
C6_2 C5_2 H5B_2 109.2
H5A_2 C5_2 H5B_2 107.9
C1_2 C6_2 C5_2 110.8(3)
C1_2 C6_2 H6A_2 109.5
C5_2 C6_2 H6A_2 109.5
C1_2 C6_2 H6B_2 109.5
C5_2 C6_2 H6B_2 109.5
H6A_2 C6_2 H6B_2 108.1
C2_3 C1_3 C6_3 110.6(3)
C2_3 C1_3 P1 116.0(3)
C6_3 C1_3 P1 110.2(3)
C2_3 C1_3 H1_3 106.5
C6_3 C1_3 H1_3 106.5
P1 C1_3 H1_3 106.5
C1_3 C2_3 C3_3 110.9(3)
C1_3 C2_3 H2A_3 109.4
C3_3 C2_3 H2A_3 109.4
C1_3 C2_3 H2B_3 109.4
C3_3 C2_3 H2B_3 109.4
H2A_3 C2_3 H2B_3 108.0
C4_3 C3_3 C2_3 110.8(3)
C4_3 C3_3 H3A_3 109.5
C2_3 C3_3 H3A_3 109.5
C4_3 C3_3 H3B_3 109.5
C2_3 C3_3 H3B_3 109.5
H3A_3 C3_3 H3B_3 108.1
C5_3 C4_3 C3_3 111.3(4)
C5_3 C4_3 H4A_3 109.4
C3_3 C4_3 H4A_3 109.4
C5_3 C4_3 H4B_3 109.4
C3_3 C4_3 H4B_3 109.4
H4A_3 C4_3 H4B_3 108.0
C4_3 C5_3 C6_3 111.1(4)
C4_3 C5_3 H5A_3 109.4
C6_3 C5_3 H5A_3 109.4
C4_3 C5_3 H5B_3 109.4
C6_3 C5_3 H5B_3 109.4
H5A_3 C5_3 H5B_3 108.0
C5_3 C6_3 C1_3 111.4(3)
C5_3 C6_3 H6A_3 109.3
C1_3 C6_3 H6A_3 109.3
C5_3 C6_3 H6B_3 109.3
C1_3 C6_3 H6B_3 109.3
H6A_3 C6_3 H6B_3 108.0
C6_4 C1_4 C2_4 110.6(3)
C6_4 C1_4 P2 111.2(3)
C2_4 C1_4 P2 117.8(3)
C6_4 C1_4 H1_4 105.4
C2_4 C1_4 H1_4 105.4
P2 C1_4 H1_4 105.4
C3_4 C2_4 C1_4 108.9(3)
C3_4 C2_4 H2A_4 109.9
C1_4 C2_4 H2A_4 109.9
C3_4 C2_4 H2B_4 109.9
C1_4 C2_4 H2B_4 109.9
H2A_4 C2_4 H2B_4 108.3
C4_4 C3_4 C2_4 111.5(3)
C4_4 C3_4 H3A_4 109.3
C2_4 C3_4 H3A_4 109.3
C4_4 C3_4 H3B_4 109.3
C2_4 C3_4 H3B_4 109.3
H3A_4 C3_4 H3B_4 108.0
C5_4 C4_4 C3_4 110.6(3)
C5_4 C4_4 H4A_4 109.5
C3_4 C4_4 H4A_4 109.5
C5_4 C4_4 H4B_4 109.5
C3_4 C4_4 H4B_4 109.5
H4A_4 C4_4 H4B_4 108.1
C6_4 C5_4 C4_4 111.0(3)
C6_4 C5_4 H5A_4 109.4
C4_4 C5_4 H5A_4 109.4
C6_4 C5_4 H5B_4 109.4
C4_4 C5_4 H5B_4 109.4
H5A_4 C5_4 H5B_4 108.0
C5_4 C6_4 C1_4 110.6(3)
C5_4 C6_4 H6A_4 109.5
C1_4 C6_4 H6A_4 109.5
C5_4 C6_4 H6B_4 109.5
C1_4 C6_4 H6B_4 109.5
H6A_4 C6_4 H6B_4 108.1
C2_5 C1_5 C6_5 110.9(3)
C2_5 C1_5 P2 110.0(3)
C6_5 C1_5 P2 112.7(3)
C2_5 C1_5 H1_5 107.7
C6_5 C1_5 H1_5 107.7
P2 C1_5 H1_5 107.7
C1_5 C2_5 C3_5 111.5(3)
C1_5 C2_5 H2A_5 109.3
C3_5 C2_5 H2A_5 109.3
C1_5 C2_5 H2B_5 109.3
C3_5 C2_5 H2B_5 109.3
H2A_5 C2_5 H2B_5 108.0
C4_5 C3_5 C2_5 111.3(3)
C4_5 C3_5 H3A_5 109.4
C2_5 C3_5 H3A_5 109.4
C4_5 C3_5 H3B_5 109.4
C2_5 C3_5 H3B_5 109.4
H3A_5 C3_5 H3B_5 108.0
C5_5 C4_5 C3_5 110.9(3)
C5_5 C4_5 H4A_5 109.5
C3_5 C4_5 H4A_5 109.5
C5_5 C4_5 H4B_5 109.5
C3_5 C4_5 H4B_5 109.5
H4A_5 C4_5 H4B_5 108.0
C4_5 C5_5 C6_5 111.4(4)
C4_5 C5_5 H5A_5 109.4
C6_5 C5_5 H5A_5 109.4
C4_5 C5_5 H5B_5 109.4
C6_5 C5_5 H5B_5 109.4
H5A_5 C5_5 H5B_5 108.0
C5_5 C6_5 C1_5 110.6(3)
C5_5 C6_5 H6A_5 109.5
C1_5 C6_5 H6A_5 109.5
C5_5 C6_5 H6B_5 109.5
C1_5 C6_5 H6B_5 109.5
H6A_5 C6_5 H6B_5 108.1
C2_6 C1_6 C6_6 110.8(3)
C2_6 C1_6 P2 114.5(3)
C6_6 C1_6 P2 116.0(3)
C2_6 C1_6 H1_6 104.7
C6_6 C1_6 H1_6 104.7
P2 C1_6 H1_6 104.7
C3_6 C2_6 C1_6 109.6(3)
C3_6 C2_6 H2A_6 109.7
C1_6 C2_6 H2A_6 109.7
C3_6 C2_6 H2B_6 109.7
C1_6 C2_6 H2B_6 109.7
H2A_6 C2_6 H2B_6 108.2
C4_6 C3_6 C2_6 111.0(3)
C4_6 C3_6 H3A_6 109.4
C2_6 C3_6 H3A_6 109.4
C4_6 C3_6 H3B_6 109.4
C2_6 C3_6 H3B_6 109.4
H3A_6 C3_6 H3B_6 108.0
C3_6 C4_6 C5_6 112.0(3)
C3_6 C4_6 H4A_6 109.2
C5_6 C4_6 H4A_6 109.2
C3_6 C4_6 H4B_6 109.2
C5_6 C4_6 H4B_6 109.2
H4A_6 C4_6 H4B_6 107.9
C6_6 C5_6 C4_6 110.6(3)
C6_6 C5_6 H5A_6 109.5
C4_6 C5_6 H5A_6 109.5
C6_6 C5_6 H5B_6 109.5
C4_6 C5_6 H5B_6 109.5
H5A_6 C5_6 H5B_6 108.1
C5_6 C6_6 C1_6 109.4(3)
C5_6 C6_6 H6A_6 109.8
C1_6 C6_6 H6A_6 109.8
C5_6 C6_6 H6B_6 109.8
C1_6 C6_6 H6B_6 109.8
H6A_6 C6_6 H6B_6 108.2

loop_
_geom_bond_atom_site_label_1
_geom_bond_atom_site_label_2
_geom_bond_distance
Pt1 P1 2.282(3)
Pt1 P2 2.300(3)
Pt1 In1 2.562(3)
P1 C1_2 1.824(4)
P1 C1_1 1.829(4)
P1 C1_3 1.855(4)
P2 C1_4 1.837(4)
P2 C1_5 1.838(4)
P2 C1_6 1.842(4)
In1 Br3 2.519(3)
In1 Br1 2.530(4)
In1 Br2 2.532(4)
C1_1 C6_1 1.524(5)
C1_1 C2_1 1.529(5)
C1_1 H1_1 1.0000
C2_1 C3_1 1.517(5)
C2_1 H2A_1 0.9900
C2_1 H2B_1 0.9900
C3_1 C4_1 1.516(6)
C3_1 H3A_1 0.9900
C3_1 H3B_1 0.9900
C4_1 C5_1 1.510(6)
C4_1 H4A_1 0.9900
C4_1 H4B_1 0.9900
C5_1 C6_1 1.526(5)
C5_1 H5A_1 0.9900
C5_1 H5B_1 0.9900
C6_1 H6A_1 0.9900
C6_1 H6B_1 0.9900
C1_2 C6_2 1.521(6)
C1_2 C2_2 1.525(5)
C1_2 H1_2 1.0000
C2_2 C3_2 1.514(6)
C2_2 H2A_2 0.9900
C2_2 H2B_2 0.9900
C3_2 C4_2 1.516(7)
C3_2 H3A_2 0.9900
C3_2 H3B_2 0.9900
C4_2 C5_2 1.504(7)
C4_2 H4A_2 0.9900
C4_2 H4B_2 0.9900
C5_2 C6_2 1.524(6)
C5_2 H5A_2 0.9900
C5_2 H5B_2 0.9900
C6_2 H6A_2 0.9900
C6_2 H6B_2 0.9900
C1_3 C2_3 1.523(6)
C1_3 C6_3 1.529(6)
C1_3 H1_3 1.0000
C2_3 C3_3 1.528(5)
C2_3 H2A_3 0.9900
C2_3 H2B_3 0.9900
C3_3 C4_3 1.513(7)
C3_3 H3A_3 0.9900
C3_3 H3B_3 0.9900
C4_3 C5_3 1.505(7)
C4_3 H4A_3 0.9900
C4_3 H4B_3 0.9900
C5_3 C6_3 1.524(6)
C5_3 H5A_3 0.9900
C5_3 H5B_3 0.9900
C6_3 H6A_3 0.9900
C6_3 H6B_3 0.9900
C1_4 C6_4 1.522(5)
C1_4 C2_4 1.527(5)
C1_4 H1_4 1.0000
C2_4 C3_4 1.525(5)
C2_4 H2A_4 0.9900
C2_4 H2B_4 0.9900
C3_4 C4_4 1.518(6)
C3_4 H3A_4 0.9900
C3_4 H3B_4 0.9900
C4_4 C5_4 1.518(6)
C4_4 H4A_4 0.9900
C4_4 H4B_4 0.9900
C5_4 C6_4 1.513(5)
C5_4 H5A_4 0.9900
C5_4 H5B_4 0.9900
C6_4 H6A_4 0.9900
C6_4 H6B_4 0.9900
C1_5 C2_5 1.520(5)
C1_5 C6_5 1.523(5)
C1_5 H1_5 1.0000
C2_5 C3_5 1.521(5)
C2_5 H2A_5 0.9900
C2_5 H2B_5 0.9900
C3_5 C4_5 1.507(6)
C3_5 H3A_5 0.9900
C3_5 H3B_5 0.9900
C4_5 C5_5 1.500(6)
C4_5 H4A_5 0.9900
C4_5 H4B_5 0.9900
C5_5 C6_5 1.522(6)
C5_5 H5A_5 0.9900
C5_5 H5B_5 0.9900
C6_5 H6A_5 0.9900
C6_5 H6B_5 0.9900
C1_6 C2_6 1.525(5)
C1_6 C6_6 1.532(6)
C1_6 H1_6 1.0000
C2_6 C3_6 1.522(5)
C2_6 H2A_6 0.9900
C2_6 H2B_6 0.9900
C3_6 C4_6 1.507(6)
C3_6 H3A_6 0.9900
C3_6 H3B_6 0.9900
C4_6 C5_6 1.520(6)
C4_6 H4A_6 0.9900
C4_6 H4B_6 0.9900
C5_6 C6_6 1.518(5)
C5_6 H5A_6 0.9900
C5_6 H5B_6 0.9900
C6_6 H6A_6 0.9900
C6_6 H6B_6 0.9900

loop_
_geom_torsion_atom_site_label_1
_geom_torsion_atom_site_label_2
_geom_torsion_atom_site_label_3
_geom_torsion_atom_site_label_4
_geom_torsion
C1_2 P1 C1_1 C6_1 -176.3(3)
C1_3 P1 C1_1 C6_1 71.4(3)
Pt1 P1 C1_1 C6_1 -40.5(3)
C1_2 P1 C1_1 C2_1 -52.0(3)
C1_3 P1 C1_1 C2_1 -164.3(3)
Pt1 P1 C1_1 C2_1 83.8(3)
C6_1 C1_1 C2_1 C3_1 -59.2(4)
P1 C1_1 C2_1 C3_1 175.6(2)
C1_1 C2_1 C3_1 C4_1 57.2(4)
C2_1 C3_1 C4_1 C5_1 -55.2(5)
C3_1 C4_1 C5_1 C6_1 54.6(4)
C2_1 C1_1 C6_1 C5_1 60.0(4)
P1 C1_1 C6_1 C5_1 -173.0(3)
C4_1 C5_1 C6_1 C1_1 -57.7(4)
C1_1 P1 C1_2 C6_2 175.6(3)
C1_3 P1 C1_2 C6_2 -72.5(3)
Pt1 P1 C1_2 C6_2 38.8(3)
C1_1 P1 C1_2 C2_2 -56.9(3)
C1_3 P1 C1_2 C2_2 54.9(3)
Pt1 P1 C1_2 C2_2 166.2(2)
C6_2 C1_2 C2_2 C3_2 -56.0(4)
P1 C1_2 C2_2 C3_2 176.9(3)
C1_2 C2_2 C3_2 C4_2 57.5(5)
C2_2 C3_2 C4_2 C5_2 -57.5(5)
C3_2 C4_2 C5_2 C6_2 55.8(5)
C2_2 C1_2 C6_2 C5_2 54.0(5)
P1 C1_2 C6_2 C5_2 -176.6(3)
C4_2 C5_2 C6_2 C1_2 -54.3(5)
C1_2 P1 C1_3 C2_3 -89.0(3)
C1_1 P1 C1_3 C2_3 24.9(3)
Pt1 P1 C1_3 C2_3 149.0(3)
C1_2 P1 C1_3 C6_3 144.3(3)
C1_1 P1 C1_3 C6_3 -101.7(3)
Pt1 P1 C1_3 C6_3 22.4(3)
C6_3 C1_3 C2_3 C3_3 -55.6(4)
P1 C1_3 C2_3 C3_3 178.0(3)
C1_3 C2_3 C3_3 C4_3 56.6(5)
C2_3 C3_3 C4_3 C5_3 -57.0(5)
C3_3 C4_3 C5_3 C6_3 56.4(5)
C4_3 C5_3 C6_3 C1_3 -55.5(5)
C2_3 C1_3 C6_3 C5_3 55.1(4)
P1 C1_3 C6_3 C5_3 -175.3(3)
C1_5 P2 C1_4 C6_4 -164.1(3)
C1_6 P2 C1_4 C6_4 -52.5(3)
Pt1 P2 C1_4 C6_4 68.2(3)
C1_5 P2 C1_4 C2_4 -34.9(3)
C1_6 P2 C1_4 C2_4 76.6(3)
Pt1 P2 C1_4 C2_4 -162.7(2)
C6_4 C1_4 C2_4 C3_4 -58.2(4)
P2 C1_4 C2_4 C3_4 172.4(3)
C1_4 C2_4 C3_4 C4_4 57.8(4)
C2_4 C3_4 C4_4 C5_4 -56.9(5)
C3_4 C4_4 C5_4 C6_4 55.7(5)
C4_4 C5_4 C6_4 C1_4 -56.7(5)
C2_4 C1_4 C6_4 C5_4 58.4(4)
P2 C1_4 C6_4 C5_4 -168.8(3)
C1_4 P2 C1_5 C2_5 -74.0(3)
C1_6 P2 C1_5 C2_5 169.9(3)
Pt1 P2 C1_5 C2_5 58.4(3)
C1_4 P2 C1_5 C6_5 161.7(3)
C1_6 P2 C1_5 C6_5 45.6(3)
Pt1 P2 C1_5 C6_5 -65.9(3)
C6_5 C1_5 C2_5 C3_5 -54.4(4)
P2 C1_5 C2_5 C3_5 -179.7(3)
C1_5 C2_5 C3_5 C4_5 54.9(5)
C2_5 C3_5 C4_5 C5_5 -56.1(5)
C3_5 C4_5 C5_5 C6_5 57.3(5)
C4_5 C5_5 C6_5 C1_5 -56.8(5)
C2_5 C1_5 C6_5 C5_5 55.0(4)
P2 C1_5 C6_5 C5_5 178.8(3)
C1_4 P2 C1_6 C2_6 75.6(3)
C1_5 P2 C1_6 C2_6 -171.6(3)
Pt1 P2 C1_6 C2_6 -54.4(3)
C1_4 P2 C1_6 C6_6 -55.6(3)
C1_5 P2 C1_6 C6_6 57.3(3)
Pt1 P2 C1_6 C6_6 174.5(2)
C6_6 C1_6 C2_6 C3_6 -58.5(4)
P2 C1_6 C2_6 C3_6 167.9(3)
C1_6 C2_6 C3_6 C4_6 56.4(4)
C2_6 C3_6 C4_6 C5_6 -55.9(4)
C3_6 C4_6 C5_6 C6_6 56.2(4)
C4_6 C5_6 C6_6 C1_6 -56.8(4)
C2_6 C1_6 C6_6 C5_6 58.9(4)
P2 C1_6 C6_6 C5_6 -168.2(3)
